data_2103683
loop_
_publ_author_name
'Hagiya, Kenji'
'Kusaka, Katsuhiro'
'Ohmasa, Masaaki'
'Iishi, Kazuaki'

_publ_section_title
;
 Commensurate structure of Ca~2~CoSi~2~O~7~, a new twinned orthorhombic
 structure
;
_journal_issue 3
_journal_name_full 'Acta Crystallographica Section B'
_journal_page_first 271
_journal_page_last 277
_journal_paper_doi 10.1107/S010876810100101X
_journal_volume 57
_journal_year 2001
_chemical_formula_sum 'Ca2 Co O7 Si2'
_chemical_formula_weight 307.26
_chemical_name_systematic ' ?'
_space_group_IT_number 18
_symmetry_cell_setting orthorhombic
_symmetry_space_group_name_Hall 'P 2 2ab'
_symmetry_space_group_name_H-M 'P 21 21 2'
_atom_type_scat_source IntTabIV
_cell_angle_alpha 90
_cell_angle_beta 90
_cell_angle_gamma 90
_cell_formula_units_Z 18
_cell_length_a 23.510(4)
_cell_length_b 23.510(4)
_cell_length_c 5.0250(10)
_cell_measurement_reflns_used 25
_cell_measurement_temperature 170.0(5)
_cell_measurement_theta_max 32
_cell_measurement_theta_min 11
_cell_volume 2777.4(9)
_diffrn_measurement_device_type 'Enraf-Nonius CAD-4'
_diffrn_radiation_type MoK\a
_diffrn_radiation_wavelength .71073
_diffrn_reflns_av_R_equivalents .019
_diffrn_reflns_limit_h_max 33
_diffrn_reflns_limit_h_min 0
_diffrn_reflns_limit_k_max 46
_diffrn_reflns_limit_k_min 0
_diffrn_reflns_limit_l_max 10
_diffrn_reflns_limit_l_min 0
_diffrn_reflns_number 8374
_diffrn_standards_decay_% '0.027, 0.039'
_diffrn_standards_number 2
_exptl_absorpt_coefficient_mu 4.77
_exptl_absorpt_correction_T_max .446
_exptl_absorpt_correction_T_min .418
_exptl_absorpt_correction_type analytical
_exptl_crystal_colour blue
_exptl_crystal_density_diffrn 3.307
_exptl_crystal_description sphere
_exptl_crystal_size_rad .135
_refine_ls_goodness_of_fit_ref 1.210
_refine_ls_number_parameters 217
_refine_ls_number_reflns 6152
_refine_ls_restrained_S_all 1.210
_refine_ls_restrained_S_obs 1.210
_refine_ls_R_factor_all .084
_refine_ls_R_factor_gt .084
_refine_ls_structure_factor_coef Fsqd
_refine_ls_weighting_details 'w = 1/[\s^2^(Fo^2^)+0.81Fo^2^+0.004Fo^4^'
_refine_ls_weighting_scheme calc
_refine_ls_wR_factor_all .139
_refine_ls_wR_factor_ref .139
_reflns_number_gt 6152
_reflns_number_total 6342
_reflns_threshold_expression 'I > 1.5\s(I)'
_cod_data_source_file sn0009.cif
_cod_data_source_block 1
_cod_depositor_comments
;
The following automatic conversions were performed:
'_symmetry_cell_setting' value 'Orthorhombic' changed to 'orthorhombic'
according to '/home/saulius/struct/CIF-dictionaries/cif_core.dic'
dictionary named 'cif_core.dic' version 2.4.1 from
2010-06-29.

'_exptl_absorpt_correction_type' value 'Analytical' changed
to 'analytical' according to
'/home/saulius/struct/CIF-dictionaries/cif_core.dic' dictionary named
'cif_core.dic' version 2.4.1 from 2010-06-29.

Automatic conversion script
Id: cif_fix_enum 1527 2010-12-29 10:47:43Z saulius 

The following automatic conversions were performed:

'_cell_measurement_temperature' value '170(0.5)' was changed to
'170.0(5)' - precision was estimated.

Automatic conversion script
Id: cif_fix_values 1646 2011-03-28 12:23:43Z adriana 

The following automatic conversions were performed:

'_cell_measurement_temperature' value '170(0.5)' was changed to
'170.0(5)' - precision was estimated.

'_symmetry_cell_setting' value
'Orthorhombic' changed to 'orthorhombic' according to
/home/saulius/struct/CIF-dictionaries/cif_core.dic dictionary named
'cif_core.dic' version 2.4.1 from
2010-06-29.

'_exptl_absorpt_correction_type' value 'Analytical'
changed to 'analytical' according to
/home/saulius/struct/CIF-dictionaries/cif_core.dic dictionary named
'cif_core.dic' version 2.4.1 from 2010-06-29.

Automatic conversion script
Id: cif_fix_values 1715 2011-07-08 13:25:40Z adriana 

The following automatic conversions were performed:

'_refine_ls_weighting_scheme' value
'1/[\s^2^(Fo^2^)+0.81Fo^2^+0.004Fo^4^' was changed to 'calc'. New tag
'_refine_ls_weighting_details' was created. The value of the new tag
was set to 'w = 1/[\s^2^(Fo^2^)+0.81Fo^2^+0.004Fo^4^'.

Automatic conversion script
Id: cif_fix_values 3143 2015-03-26 13:38:13Z robertas 
;
_cod_original_cell_volume 2777.0(10)
_cod_original_sg_symbol_H-M P21212
_cod_database_code 2103683

loop_
_symmetry_equiv_pos_as_xyz
x,y,z
1/2-x,1/2+y,-z
1/2+x,1/2-y,-z
-x,-y,z

loop_
_atom_site_label
_atom_site_fract_x
_atom_site_fract_y
_atom_site_fract_z
_atom_site_U_iso_or_equiv
Ca1 .10805(5) .05308(5) .5006(3) .450(10)
Ca2 .11481(5) .39212(5) .4878(2) .450(10)
Ca3 .05519(5) .22522(5) .5005(3) .500(10)
Ca4 .27514(5) .11095(5) .5130(3) .490(10)
Ca5 .26862(5) .45055(5) .4755(3) .570(10)
Ca6 .21538(5) .26525(5) .5219(3) .530(10)
Ca7 .44151(6) .05269(5) .5219(3) .620(10)
Ca8 .45099(5) .39793(5) .5141(3) .520(10)
Ca9 .40170(5) .21196(5) .4946(3) .570(10)
Co1 0 0 -.0043(3) .410(10)
Co2 .00627(4) .33660(3) .0089(2) .360(10)
Co3 .16357(4) .16126(3) .0099(2) .343(8)
Co4 .33356(4) .00219(4) .0115(2) .350(10)
Co5 .33464(4) .33023(4) .0056(2) .409(7)
Si1 .04218(8) .12090(9) -.0717(4) .44(2)
Si2 .04905(8) .45595(8) -.0847(4) .45(2)
Si3 .12567(8) .28563(8) .0695(4) .45(2)
Si4 .21204(8) .04121(8) .0748(4) .38(2)
Si5 .21478(8) .38168(8) .0449(4) .48(2)
Si6 .28318(8) .21005(8) -.0407(4) .44(2)
Si7 .38136(8) .12282(8) -.0542(4) .37(2)
Si8 .38253(8) .45181(8) -.0505(4) .44(2)
Si9 .45547(8) .27992(8) .0594(4) .47(2)
O1 -.0085(2) .1645(2) .8190(10) .58(6)
O2 .1737(2) -.0146(2) .1760(10) .48(5)
O3 .1798(2) .3266(2) .1710(9) .52(5)
O4 .3396(2) .1754(2) .8410(10) .56(5)
O5 .5 0 .202(2) .86(9)
O6 .0423(2) .1180(2) .2480(10) .55(6)
O7 .0506(2) .4581(2) .2330(10) .67(5)
O8 .1245(2) .2811(2) .7520(10) .67(6)
O9 .2157(2) .0434(2) .7580(10) .69(6)
O10 .2084(2) .3852(2) .7270(10) .69(6)
O11 .2791(2) .2032(2) .2760(10) .65(6)
O12 .3846(2) .1210(2) .2640(10) .59(5)
O13 .3860(2) .4585(2) .2660(10) .68(6)
O14 .4623(2) .2747(2) .7430(10) .65(6)
O15 .0244(2) .0628(2) .7700(10) .44(5)
O16 .0992(2) .1422(2) .7800(10) .46(5)
O17 .0335(3) .3962(3) .7730(10) .98(7)
O18 .1043(2) .4789(2) .7570(10) .63(5)
O19 .1391(2) .2259(2) .2290(10) .60(5)
O20 .0714(2) .3130(2) .2220(10) .56(5)
O21 .1828(2) .0945(2) .2270(10) .62(5)
O22 .2715(2) .0300(2) .2320(10) .52(5)
O23 .1854(2) .4358(2) .2050(10) .61(5)
O24 .2778(2) .3783(2) .1710(10) .62(5)
O25 .2867(2) .2732(2) .8380(10) .63(5)
O26 .2306(2) .1802(2) .7990(10) .52(5)
O27 .3560(2) .0676(2) .7930(10) .68(6)
O28 .4406(2) .1361(2) .7910(10) .42(5)
O29 .3808(2) .3878(2) .8290(10) .59(5)
O30 .4345(2) .4818(2) .7840(10) .44(5)
O31 .4845(2) .2263(2) .2240(10) .45(5)
O32 .3925(2) .2844(2) .1830(10) .62(5)

loop_
_geom_bond_atom_site_label_1
_geom_bond_atom_site_label_2
_geom_bond_site_symmetry_2
_geom_bond_distance
Ca1 O2 . 2.753(5)
Ca1 O6 . 2.517(6)
Ca1 O9 . 2.851(6)
Ca1 O13 2_546 2.519(6)
Ca1 O15 . 2.398(5)
Ca1 O16 . 2.531(5)
Ca1 O21 . 2.436(5)
Ca1 O30 2_546 2.419(5)
Ca2 O3 . 2.691(5)
Ca2 O7 . 2.515(6)
Ca2 O8 . 2.939(6)
Ca2 O10 . 2.512(6)
Ca2 O17 . 2.391(6)
Ca2 O18 . 2.461(5)
Ca2 O20 . 2.506(5)
Ca2 O23 . 2.415(5)
Ca3 O1 . 2.615(6)
Ca3 O6 . 2.841(6)
Ca3 O8 . 2.446(6)
Ca3 O14 3_456 2.504(5)
Ca3 O16 . 2.617(5)
Ca3 O19 . 2.399(5)
Ca3 O20 . 2.523(5)
Ca3 O31 3_456 2.445(5)
Ca4 O4 . 2.705(5)
Ca4 O9 . 2.448(6)
Ca4 O11 . 2.476(5)
Ca4 O12 . 2.872(5)
Ca4 O21 . 2.632(5)
Ca4 O22 . 2.372(5)
Ca4 O26 . 2.411(5)
Ca4 O27 . 2.575(6)
Ca5 O2 2_556 2.360(5)
Ca5 O9 2_556 2.504(6)
Ca5 O10 . 2.442(6)
Ca5 O13 . 2.960(6)
Ca5 O22 2_556 2.557(5)
Ca5 O23 . 2.409(5)
Ca5 O24 . 2.297(5)
Ca5 O29 . 3.506(5)
Ca6 O3 . 2.427(5)
Ca6 O8 . 2.458(6)
Ca6 O10 . 3.007(6)
Ca6 O11 . 2.429(5)
Ca6 O19 . 2.500(5)
Ca6 O24 . 3.511(5)
Ca6 O25 . 2.316(5)
Ca6 O26 . 2.463(5)
Ca7 O5 . 2.450(5)
Ca7 O7 3_556 2.858(6)
Ca7 O7 2_546 2.551(6)
Ca7 O12 . 2.459(5)
Ca7 O17 3_556 2.883(6)
Ca7 O18 2_546 2.475(5)
Ca7 O27 . 2.455(6)
Ca7 O28 . 2.383(5)
Ca8 O1 3_556 2.420(6)
Ca8 O6 3_556 2.486(5)
Ca8 O13 . 2.433(6)
Ca8 O14 . 3.130(5)
Ca8 O15 3_556 2.421(5)
Ca8 O29 . 2.300(5)
Ca8 O30 . 2.425(5)
Ca8 O32 . 3.434(5)
Ca9 O4 . 2.429(5)
Ca9 O11 . 3.091(5)
Ca9 O12 . 2.466(5)
Ca9 O14 . 2.401(5)
Ca9 O25 . 3.515(5)
Ca9 O28 . 2.496(5)
Ca9 O31 . 2.396(5)
Ca9 O32 . 2.325(5)
Co1 O15 1_554 1.949(5)
Co1 O15 4_554 1.949(5)
Co1 O30 3_456 1.944(5)
Co1 O30 2_546 1.944(5)
Co2 O17 1_554 1.944(6)
Co2 O20 . 1.950(5)
Co2 O28 3_456 1.952(5)
Co2 O31 3_455 1.956(5)
Co3 O16 1_554 1.956(5)
Co3 O19 . 1.962(5)
Co3 O21 . 1.964(5)
Co3 O26 1_554 1.950(5)
Co4 O18 2_546 1.947(6)
Co4 O22 . 1.945(5)
Co4 O23 2_545 1.954(5)
Co4 O27 1_554 1.961(6)
Co5 O24 . 1.937(5)
Co5 O25 1_554 1.944(5)
Co5 O29 1_554 1.948(5)
Co5 O32 . 1.950(5)
Si1 O1 1_554 1.666(6)
Si1 O6 . 1.606(6)
Si1 O15 1_554 1.635(5)
Si1 O16 1_554 1.614(5)
Si2 O5 3_455 1.659(3)
Si2 O7 . 1.596(5)
Si2 O17 1_554 1.619(7)
Si2 O18 1_554 1.616(6)
Si3 O3 . 1.675(5)
Si3 O8 1_554 1.597(6)
Si3 O19 . 1.646(6)
Si3 O20 . 1.622(5)
Si4 O2 . 1.671(5)
Si4 O9 1_554 1.596(6)
Si4 O21 . 1.619(6)
Si4 O22 . 1.627(5)
Si5 O3 . 1.660(5)
Si5 O10 1_554 1.607(6)
Si5 O23 . 1.655(6)
Si5 O24 . 1.613(5)
Si6 O4 1_554 1.666(5)
Si6 O11 . 1.603(6)
Si6 O25 1_554 1.608(5)
Si6 O26 1_554 1.635(5)
Si7 O4 1_554 1.664(5)
Si7 O12 . 1.601(5)
Si7 O27 1_554 1.623(6)
Si7 O28 1_554 1.625(5)
Si8 O2 2_555 1.665(5)
Si8 O13 . 1.598(6)
Si8 O29 1_554 1.621(6)
Si8 O30 1_554 1.638(5)
Si9 O1 3_556 1.673(6)
Si9 O14 1_554 1.601(6)
Si9 O31 . 1.656(5)
Si9 O32 . 1.609(6)
